data_2210310
loop_
_publ_author_name
'Xiao-Ru Zhang'
'Xiao-Hui Yang'
'Xue-Mei Li'
'Shu-Sheng Zhang'

_publ_section_title 2,3,4,6-Tetra-<i>O</i>-acetyl-2-chloroethyl-\b-<small>D</small>-galactopyranoside
_journal_coeditor_code KP2040
_journal_issue 9
_journal_name_full 'Acta Crystallographica Section E'
_journal_page_first o3657
_journal_page_last o3659
_journal_paper_doi 10.1107/S1600536806029242
_journal_volume 62
_journal_year 2006
_chemical_formula_iupac 'C16 H23 Cl O10'
_chemical_formula_moiety 'C16 H23 Cl O10'
_chemical_formula_sum 'C16 H23 Cl O10'
_chemical_formula_weight 410.79
_chemical_name_systematic
;
2,3,4,6-tetra-O-acetyl-2-chloroethyl-\b-D-galactopyranoside
;
_space_group_IT_number 4
_symmetry_cell_setting monoclinic
_symmetry_space_group_name_Hall 'P 2yb'
_symmetry_space_group_name_H-M 'P 1 21 1'
_atom_sites_solution_hydrogens geom
_atom_sites_solution_primary direct
_atom_sites_solution_secondary difmap
_audit_creation_method SHELXL-97
_cell_angle_alpha 90.00
_cell_angle_beta 103.299(3)
_cell_angle_gamma 90.00
_cell_formula_units_Z 2
_cell_length_a 10.554(2)
_cell_length_b 9.708(2)
_cell_length_c 10.599(3)
_cell_measurement_reflns_used 2515
_cell_measurement_temperature 293(2)
_cell_measurement_theta_max 23.7
_cell_measurement_theta_min 2.9
_cell_volume 1056.8(4)
_computing_cell_refinement 'SAINT (Siemens, 1996)'
_computing_data_collection 'SMART (Siemens, 1996)'
_computing_data_reduction SAINT
_computing_molecular_graphics 'SHELXTL (Sheldrick, 1997b)'
_computing_publication_material
;
SHELXTL, PARST (Nardelli, 1995) and PLATON (Spek, 2003)
;
_computing_structure_refinement 'SHELXL97 (Sheldrick, 1997a)'
_computing_structure_solution 'SHELXS97 (Sheldrick, 1997a)'
_diffrn_ambient_temperature 293(2)
_diffrn_detector_area_resol_mean 8.33
_diffrn_measured_fraction_theta_full 0.999
_diffrn_measured_fraction_theta_max 0.999
_diffrn_measurement_device_type
;
Siemens SMART 1000 CCD area-detector
;
_diffrn_measurement_method \w
_diffrn_radiation_monochromator graphite
_diffrn_radiation_source 'fine-focus sealed tube'
_diffrn_radiation_type MoK\a
_diffrn_radiation_wavelength 0.71073
_diffrn_reflns_av_R_equivalents 0.0146
_diffrn_reflns_av_sigmaI/netI 0.0241
_diffrn_reflns_limit_h_max 7
_diffrn_reflns_limit_h_min -13
_diffrn_reflns_limit_k_max 11
_diffrn_reflns_limit_k_min -11
_diffrn_reflns_limit_l_max 13
_diffrn_reflns_limit_l_min -12
_diffrn_reflns_number 5996
_diffrn_reflns_theta_full 26.07
_diffrn_reflns_theta_max 26.07
_diffrn_reflns_theta_min 1.97
_diffrn_standards_number 0
_exptl_absorpt_coefficient_mu 0.227
_exptl_absorpt_correction_T_max 0.9581
_exptl_absorpt_correction_T_min 0.9066
_exptl_absorpt_correction_type multi-scan
_exptl_absorpt_process_details '(SADABS; Sheldrick, 1996)'
_exptl_crystal_colour colourless
_exptl_crystal_density_diffrn 1.291
_exptl_crystal_density_method 'not measured'
_exptl_crystal_description block
_exptl_crystal_F_000 432
_exptl_crystal_size_max 0.44
_exptl_crystal_size_mid 0.28
_exptl_crystal_size_min 0.19
_refine_diff_density_max 0.239
_refine_diff_density_min -0.225
_refine_ls_abs_structure_details 'Flack (1983)'
_refine_ls_abs_structure_Flack 0.09(11)
_refine_ls_extinction_method none
_refine_ls_goodness_of_fit_ref 1.043
_refine_ls_hydrogen_treatment constr
_refine_ls_matrix_type full
_refine_ls_number_parameters 244
_refine_ls_number_reflns 3826
_refine_ls_number_restraints 1
_refine_ls_restrained_S_all 1.043
_refine_ls_R_factor_all 0.0585
_refine_ls_R_factor_gt 0.0503
_refine_ls_shift/su_max 0.000
_refine_ls_shift/su_mean 0.000
_refine_ls_structure_factor_coef Fsqd
_refine_ls_weighting_details 'calc w=1/[\s^2^(Fo^2^)+(0.0789P)^2^+0.1466P] where P=(Fo^2^+2Fc^2^)/3'
_refine_ls_weighting_scheme calc
_refine_ls_wR_factor_gt 0.1320
_refine_ls_wR_factor_ref 0.1410
_reflns_number_gt 3238
_reflns_number_total 3826
_reflns_threshold_expression I>2\s(I)
_cod_data_source_file kp2040.cif
_cod_data_source_block I
_cod_depositor_comments
;
The following automatic conversions were performed:
'_symmetry_cell_setting' value 'Monoclinic' changed to 'monoclinic'
according to '/home/saulius/struct/CIF-dictionaries/cif_core.dic'
dictionary named 'cif_core.dic' version 2.4.1 from 2010-06-29.

Automatic conversion script
Id: cif_fix_enum 1527 2010-12-29 10:47:43Z saulius 

The following automatic conversions were performed:

'_symmetry_cell_setting' value 'Monoclinic' changed to 'monoclinic'
according to /home/saulius/struct/CIF-dictionaries/cif_core.dic
dictionary named 'cif_core.dic' version 2.4.1 from 2010-06-29.

Automatic conversion script
Id: cif_fix_values 1715 2011-07-08 13:25:40Z adriana 
;
_cod_original_sg_symbol_H-M 'P 21'
_cod_database_code 2210310
_cod_database_fobs_code 2210310

loop_
_symmetry_equiv_pos_as_xyz
'x, y, z'
'-x, y+1/2, -z'

loop_
_atom_site_type_symbol
_atom_site_label
_atom_site_fract_x
_atom_site_fract_y
_atom_site_fract_z
_atom_site_U_iso_or_equiv
_atom_site_adp_type
_atom_site_calc_flag
_atom_site_refinement_flags
_atom_site_occupancy
Cl Cl1 0.89002(14) 0.90394(14) 0.94714(16) 0.1285(5) Uani d . 1
O O1 0.70833(16) 0.78698(19) 1.27713(17) 0.0541(4) Uani d . 1
O O2 0.9002(2) 0.7179(4) 1.5091(2) 0.1000(9) Uani d . 1
O O3 0.9080(5) 0.6575(7) 1.7054(4) 0.192(3) Uani d . 1
O O4 0.53350(19) 0.5680(2) 1.29663(18) 0.0634(5) Uani d . 1
O O5 0.4092(3) 0.4689(3) 1.4127(3) 0.1026(9) Uani d . 1
O O6 0.31615(17) 0.7485(2) 1.26063(18) 0.0639(5) Uani d . 1
O O7 0.2828(2) 0.8094(4) 1.4538(3) 0.1085(10) Uani d . 1
O O8 0.40841(18) 0.9640(2) 1.12690(19) 0.0626(5) Uani d . 1
O O9 0.3064(3) 0.8437(3) 0.9542(2) 0.0921(8) Uani d . 1
O O10 0.66859(18) 0.9294(2) 1.10408(18) 0.0652(5) Uani d . 1
C C1 0.6280(2) 0.8946(3) 1.2145(3) 0.0534(6) Uani d . 1
H H1A 0.6360 0.9746 1.2722 0.064 Uiso calc R 1
C C2 0.4868(2) 0.8469(3) 1.1783(3) 0.0527(6) Uani d . 1
H H2A 0.4756 0.7725 1.1141 0.063 Uiso calc R 1
C C3 0.4468(2) 0.8000(3) 1.2989(2) 0.0551(6) Uani d . 1
H H3A 0.4473 0.8798 1.3556 0.066 Uiso calc R 1
C C4 0.5407(3) 0.6923(3) 1.3724(2) 0.0581(7) Uani d . 1
H H4A 0.5187 0.6718 1.4553 0.070 Uiso calc R 1
C C5 0.6780(2) 0.7478(3) 1.3964(2) 0.0578(6) Uani d . 1
H H5A 0.6841 0.8295 1.4518 0.069 Uiso calc R 1
C C6 0.7788(3) 0.6456(4) 1.4612(3) 0.0810(9) Uani d . 1
H H6A 0.7512 0.6013 1.5325 0.097 Uiso calc R 1
H H6B 0.7900 0.5752 1.3998 0.097 Uiso calc R 1
C C7 0.9525(4) 0.7219(4) 1.6308(3) 0.0868(10) Uani d . 1
C C8 1.0632(4) 0.8156(6) 1.6632(4) 0.1056(13) Uani d . 1
H H8A 1.0993 0.8134 1.7550 0.158 Uiso calc R 1
H H8B 1.0350 0.9075 1.6375 0.158 Uiso calc R 1
H H8C 1.1283 0.7876 1.6183 0.158 Uiso calc R 1
C C9 0.4661(3) 0.4626(4) 1.3279(3) 0.0726(9) Uani d . 1
C C10 0.4715(5) 0.3392(4) 1.2456(4) 0.0998(12) Uani d . 1
H H10A 0.4223 0.2656 1.2717 0.150 Uiso calc R 1
H H10B 0.5604 0.3108 1.2557 0.150 Uiso calc R 1
H H10C 0.4352 0.3617 1.1564 0.150 Uiso calc R 1
C C11 0.2429(3) 0.7621(4) 1.3488(3) 0.0807(10) Uani d . 1
C C12 0.1101(4) 0.7043(7) 1.2961(5) 0.123(2) Uani d . 1
H H12A 0.0586 0.7148 1.3592 0.185 Uiso calc R 1
H H12B 0.1170 0.6084 1.2769 0.185 Uiso calc R 1
H H12C 0.0695 0.7527 1.2183 0.185 Uiso calc R 1
C C13 0.3189(3) 0.9480(3) 1.0138(3) 0.0644(7) Uani d . 1
C C14 0.2433(4) 1.0773(4) 0.9794(5) 0.0991(13) Uani d . 1
H H14A 0.1794 1.0643 0.8997 0.149 Uiso calc R 1
H H14B 0.3011 1.1505 0.9690 0.149 Uiso calc R 1
H H14C 0.2004 1.1005 1.0472 0.149 Uiso calc R 1
C C15 0.7839(4) 1.0146(4) 1.1337(4) 0.0854(10) Uani d . 1
H H15A 0.8531 0.9663 1.1933 0.102 Uiso calc R 1
H H15B 0.7654 1.0989 1.1753 0.102 Uiso calc R 1
C C16 0.8259(4) 1.0480(4) 1.0158(4) 0.0938(11) Uani d . 1
H H16A 0.8920 1.1193 1.0351 0.113 Uiso calc R 1
H H16B 0.7525 1.0848 0.9524 0.113 Uiso calc R 1

loop_
_atom_site_aniso_label
_atom_site_aniso_U_11
_atom_site_aniso_U_22
_atom_site_aniso_U_33
_atom_site_aniso_U_12
_atom_site_aniso_U_13
_atom_site_aniso_U_23
Cl1 0.1351(9) 0.1031(8) 0.1770(12) -0.0114(7) 0.0971(9) -0.0063(8)
O1 0.0501(9) 0.0579(10) 0.0582(9) 0.0038(8) 0.0204(7) -0.0001(8)
O2 0.0601(12) 0.163(3) 0.0725(13) -0.0117(15) 0.0053(10) 0.0390(17)
O3 0.218(5) 0.252(6) 0.090(2) -0.117(5) 0.005(3) 0.036(3)
O4 0.0720(12) 0.0636(12) 0.0584(10) -0.0074(10) 0.0224(9) 0.0016(9)
O5 0.1077(19) 0.108(2) 0.1021(18) -0.0235(16) 0.0442(16) 0.0265(16)
O6 0.0485(9) 0.0852(14) 0.0618(10) -0.0037(9) 0.0207(8) -0.0089(10)
O7 0.0867(16) 0.163(3) 0.0895(16) -0.0169(18) 0.0482(14) -0.0455(19)
O8 0.0585(11) 0.0511(10) 0.0742(12) 0.0046(8) 0.0070(9) -0.0054(9)
O9 0.1017(17) 0.0809(17) 0.0780(14) 0.0014(14) -0.0118(13) -0.0116(13)
O10 0.0628(11) 0.0688(13) 0.0668(11) -0.0083(10) 0.0207(9) 0.0068(10)
C1 0.0545(14) 0.0509(13) 0.0570(14) -0.0059(11) 0.0174(11) -0.0052(12)
C2 0.0518(13) 0.0497(14) 0.0569(13) 0.0018(11) 0.0134(10) -0.0060(12)
C3 0.0506(13) 0.0634(16) 0.0544(13) -0.0037(12) 0.0186(11) -0.0128(12)
C4 0.0600(15) 0.0725(17) 0.0465(12) -0.0009(13) 0.0217(11) 0.0022(13)
C5 0.0527(14) 0.0720(17) 0.0495(12) -0.0021(13) 0.0136(10) -0.0045(13)
C6 0.0648(18) 0.099(3) 0.0758(19) 0.0042(18) 0.0089(15) 0.0209(19)
C7 0.095(2) 0.094(3) 0.0687(19) -0.002(2) 0.0126(18) 0.018(2)
C8 0.084(2) 0.122(4) 0.102(3) -0.005(2) 0.004(2) 0.010(3)
C9 0.0658(17) 0.082(2) 0.0673(17) -0.0120(16) 0.0091(15) 0.0261(17)
C10 0.120(3) 0.065(2) 0.110(3) -0.013(2) 0.017(2) 0.005(2)
C11 0.0631(17) 0.109(3) 0.0791(19) -0.0080(17) 0.0339(15) -0.022(2)
C12 0.073(2) 0.193(6) 0.118(3) -0.041(3) 0.053(2) -0.042(4)
C13 0.0576(15) 0.0608(18) 0.0725(17) -0.0093(13) 0.0098(13) 0.0055(16)
C14 0.084(2) 0.077(2) 0.121(3) 0.0096(19) -0.007(2) 0.022(2)
C15 0.084(2) 0.083(2) 0.093(2) -0.0259(19) 0.0271(18) 0.004(2)
C16 0.100(3) 0.079(2) 0.112(3) -0.014(2) 0.043(2) 0.011(2)

loop_
_atom_type_symbol
_atom_type_description
_atom_type_scat_dispersion_real
_atom_type_scat_dispersion_imag
_atom_type_scat_source
C C 0.0033 0.0016 'International Tables Vol C Tables 4.2.6.8 and 6.1.1.4'
H H 0.0000 0.0000 'International Tables Vol C Tables 4.2.6.8 and 6.1.1.4'
O O 0.0106 0.0060 'International Tables Vol C Tables 4.2.6.8 and 6.1.1.4'
Cl Cl 0.1484 0.1585 'International Tables Vol C Tables 4.2.6.8 and 6.1.1.4'

loop_
_geom_angle_atom_site_label_1
_geom_angle_atom_site_label_2
_geom_angle_atom_site_label_3
_geom_angle
C1 O1 C5 112.42(19)
C7 O2 C6 120.6(3)
C9 O4 C4 117.9(2)
C11 O6 C3 115.9(2)
C13 O8 C2 117.9(2)
C1 O10 C15 111.5(2)
O10 C1 O1 108.1(2)
O10 C1 C2 109.8(2)
O1 C1 C2 109.9(2)
O10 C1 H1A 109.7
O1 C1 H1A 109.7
C2 C1 H1A 109.7
O8 C2 C3 108.2(2)
O8 C2 C1 107.4(2)
C3 C2 C1 109.1(2)
O8 C2 H2A 110.7
C3 C2 H2A 110.7
C1 C2 H2A 110.7
O6 C3 C2 107.7(2)
O6 C3 C4 112.0(2)
C2 C3 C4 111.4(2)
O6 C3 H3A 108.6
C2 C3 H3A 108.6
C4 C3 H3A 108.6
O4 C4 C5 108.5(2)
O4 C4 C3 110.2(2)
C5 C4 C3 109.1(2)
O4 C4 H4A 109.7
C5 C4 H4A 109.7
C3 C4 H4A 109.7
O1 C5 C6 107.6(2)
O1 C5 C4 110.4(2)
C6 C5 C4 113.1(3)
O1 C5 H5A 108.6
C6 C5 H5A 108.6
C4 C5 H5A 108.6
O2 C6 C5 108.5(3)
O2 C6 H6A 110.0
C5 C6 H6A 110.0
O2 C6 H6B 110.0
C5 C6 H6B 110.0
H6A C6 H6B 108.4
O3 C7 O2 120.7(4)
O3 C7 C8 126.2(4)
O2 C7 C8 113.0(4)
C7 C8 H8A 109.5
C7 C8 H8B 109.5
H8A C8 H8B 109.5
C7 C8 H8C 109.5
H8A C8 H8C 109.5
H8B C8 H8C 109.5
O5 C9 O4 122.6(4)
O5 C9 C10 125.2(3)
O4 C9 C10 112.2(3)
C9 C10 H10A 109.5
C9 C10 H10B 109.5
H10A C10 H10B 109.5
C9 C10 H10C 109.5
H10A C10 H10C 109.5
H10B C10 H10C 109.5
O7 C11 O6 123.4(3)
O7 C11 C12 126.5(3)
O6 C11 C12 110.0(3)
C11 C12 H12A 109.5
C11 C12 H12B 109.5
H12A C12 H12B 109.5
C11 C12 H12C 109.5
H12A C12 H12C 109.5
H12B C12 H12C 109.5
O9 C13 O8 122.7(3)
O9 C13 C14 127.1(3)
O8 C13 C14 110.2(3)
C13 C14 H14A 109.5
C13 C14 H14B 109.5
H14A C14 H14B 109.5
C13 C14 H14C 109.5
H14A C14 H14C 109.5
H14B C14 H14C 109.5
O10 C15 C16 110.4(3)
O10 C15 H15A 109.6
C16 C15 H15A 109.6
O10 C15 H15B 109.6
C16 C15 H15B 109.6
H15A C15 H15B 108.1
C15 C16 Cl1 113.3(3)
C15 C16 H16A 108.9
Cl1 C16 H16A 108.9
C15 C16 H16B 108.9
Cl1 C16 H16B 108.9
H16A C16 H16B 107.7

loop_
_geom_bond_atom_site_label_1
_geom_bond_atom_site_label_2
_geom_bond_distance
_geom_bond_publ_flag
Cl1 C16 1.781(4) yes
O1 C1 1.412(3) yes
O1 C5 1.425(3) yes
O2 C7 1.282(4) ?
O2 C6 1.447(4) ?
O3 C7 1.186(5) ?
O4 C9 1.332(4) ?
O4 C4 1.442(4) ?
O5 C9 1.191(4) ?
O6 C11 1.349(4) ?
O6 C3 1.435(3) ?
O7 C11 1.188(4) ?
O8 C13 1.354(3) ?
O8 C2 1.438(3) ?
O9 C13 1.185(4) ?
O10 C1 1.378(3) ?
O10 C15 1.445(4) ?
C1 C2 1.523(3) ?
C1 H1A 0.9800 ?
C2 C3 1.507(4) ?
C2 H2A 0.9800 ?
C3 C4 1.525(4) ?
C3 H3A 0.9800 ?
C4 C5 1.512(4) ?
C4 H4A 0.9800 ?
C5 C6 1.501(4) ?
C5 H5A 0.9800 ?
C6 H6A 0.9700 ?
C6 H6B 0.9700 ?
C7 C8 1.459(6) ?
C8 H8A 0.9600 ?
C8 H8B 0.9600 ?
C8 H8C 0.9600 ?
C9 C10 1.491(6) ?
C10 H10A 0.9600 ?
C10 H10B 0.9600 ?
C10 H10C 0.9600 ?
C11 C12 1.493(5) ?
C12 H12A 0.9600 ?
C12 H12B 0.9600 ?
C12 H12C 0.9600 ?
C13 C14 1.487(5) ?
C14 H14A 0.9600 ?
C14 H14B 0.9600 ?
C14 H14C 0.9600 ?
C15 C16 1.455(5) yes
C15 H15A 0.9700 ?
C15 H15B 0.9700 ?
C16 H16A 0.9700 ?
C16 H16B 0.9700 ?

loop_
_geom_hbond_atom_site_label_D
_geom_hbond_atom_site_label_H
_geom_hbond_atom_site_label_A
_geom_hbond_site_symmetry_A
_geom_hbond_distance_DH
_geom_hbond_distance_HA
_geom_hbond_distance_DA
_geom_hbond_angle_DHA
_geom_hbond_publ_flag
C2 H2A O9 1_555 0.98 2.27 2.681(4) 104 yes
C4 H4A O5 1_555 0.98 2.28 2.662(4) 102 yes
C5 H5A O5 2_658 0.98 2.35 3.226(4) 149 yes
C6 H6A O3 1_555 0.97 2.24 2.636(5) 103 yes
C12 H12A O2 1_455 0.96 2.56 3.510(5) 172 yes

loop_
_geom_torsion_atom_site_label_1
_geom_torsion_atom_site_label_2
_geom_torsion_atom_site_label_3
_geom_torsion_atom_site_label_4
_geom_torsion
C15 O10 C1 O1 -78.5(3)
C15 O10 C1 C2 161.7(3)
C5 O1 C1 O10 177.2(2)
C5 O1 C1 C2 -63.1(3)
C13 O8 C2 C3 -110.7(3)
C13 O8 C2 C1 131.7(2)
O10 C1 C2 O8 -66.9(3)
O1 C1 C2 O8 174.4(2)
O10 C1 C2 C3 176.1(2)
O1 C1 C2 C3 57.4(3)
C11 O6 C3 C2 -150.1(3)
C11 O6 C3 C4 87.1(3)
O8 C2 C3 O6 66.7(3)
C1 C2 C3 O6 -176.8(2)
O8 C2 C3 C4 -170.1(2)
C1 C2 C3 C4 -53.6(3)
C9 O4 C4 C5 138.7(2)
C9 O4 C4 C3 -101.9(3)
O6 C3 C4 O4 54.7(3)
C2 C3 C4 O4 -66.0(3)
O6 C3 C4 C5 173.7(2)
C2 C3 C4 C5 53.1(3)
C1 O1 C5 C6 -173.4(2)
C1 O1 C5 C4 62.8(3)
O4 C4 C5 O1 64.2(3)
C3 C4 C5 O1 -55.9(3)
O4 C4 C5 C6 -56.4(3)
C3 C4 C5 C6 -176.5(2)
C7 O2 C6 C5 117.4(4)
O1 C5 C6 O2 72.2(3)
C4 C5 C6 O2 -165.6(2)
C6 O2 C7 O3 6.0(8)
C6 O2 C7 C8 -171.4(4)
C4 O4 C9 O5 2.3(5)
C4 O4 C9 C10 -177.6(3)
C3 O6 C11 O7 -2.2(6)
C3 O6 C11 C12 -180.0(4)
C2 O8 C13 O9 -2.7(4)
C2 O8 C13 C14 177.2(3)
C1 O10 C15 C16 179.1(3)
O10 C15 C16 Cl1 -69.8(4)

loop_
_cod_related_entry_id
_cod_related_entry_database
_cod_related_entry_code
1 ChemSpider 21178781
